data_4316496
loop_
_publ_author_name
'Daniel E. Bugaris'
'Daniel M. Wells'
'Jiyong Yao'
'S. Skanthakumar'
'Richard G. Haire'
'L. Soderholm'
'James A. Ibers'

_publ_contact_author_address
;
Department of Chemistry
Northwestern University
Evanston, IL 60208-3113
;
_publ_contact_author_email ibers@chem.northwestern.edu
_publ_contact_author_fax '1 847 491 3976'
_publ_contact_author_name 'James A. Ibers'
_publ_contact_author_phone '1 847 491 5449'
_publ_section_title
;
 Dichalcogenide Bonding in Seven Alkali-Metal Actinide Chalcogenides of
 the KTh2Se6 Structure Type
;
_journal_name_full 'Inorganic Chemistry'
_journal_page_first 8381
_journal_page_last 8388
_journal_paper_doi 10.1021/ic1008895
_journal_volume 49
_journal_year 2010
_chemical_formula_moiety 'Cs Np2 Se6'
_chemical_formula_sum 'Cs Np2 Se6'
_chemical_formula_weight 1080.67
_chemical_name_common 'Cesium dineptunium hexaselenide'
_space_group_IT_number 71
_symmetry_cell_setting orthorhombic
_symmetry_space_group_name_Hall '-I 2 2'
_symmetry_space_group_name_H-M 'I m m m'
_atom_sites_solution_primary direct
_atom_sites_solution_secondary difmap
_audit_creation_method SHELXL-97
_cell_angle_alpha 90.00
_cell_angle_beta 90.00
_cell_angle_gamma 90.00
_cell_formula_units_Z 2
_cell_length_a 4.0107(10)
_cell_length_b 5.5187(13)
_cell_length_c 24.060(6)
_cell_measurement_reflns_used 3080
_cell_measurement_temperature 100(2)
_cell_measurement_theta_max 33.38
_cell_measurement_theta_min 3.39
_cell_volume 532.5(2)
_computing_cell_refinement 'SAINT (Bruker, 2006)'
_computing_data_collection 'APEX2 (Bruker, 2006)'
_computing_data_reduction 'SAINT (Bruker, 2006)'
_computing_molecular_graphics 'CrystalMaker (Palmer, 2008)'
_computing_publication_material SHELXTL
_computing_structure_refinement 'SHELXL-97 (Sheldrick, 2008)'
_computing_structure_solution 'SHELXS-97 (Sheldrick, 2008)'
_diffrn_ambient_temperature 100(2)
_diffrn_measured_fraction_theta_full 0.969
_diffrn_measured_fraction_theta_max 0.969
_diffrn_measurement_device_type 'Bruker APEX-II CCD'
_diffrn_measurement_method '\f and \w scans'
_diffrn_radiation_monochromator graphite
_diffrn_radiation_source 'fine-focus sealed tube'
_diffrn_radiation_type MoK\a
_diffrn_radiation_wavelength 0.71073
_diffrn_reflns_av_R_equivalents 0.0426
_diffrn_reflns_av_sigmaI/netI 0.0254
_diffrn_reflns_limit_h_max 6
_diffrn_reflns_limit_h_min -6
_diffrn_reflns_limit_k_max 8
_diffrn_reflns_limit_k_min -8
_diffrn_reflns_limit_l_max 36
_diffrn_reflns_limit_l_min -37
_diffrn_reflns_number 4615
_diffrn_reflns_theta_full 33.54
_diffrn_reflns_theta_max 33.54
_diffrn_reflns_theta_min 3.39
_exptl_absorpt_coefficient_mu 43.205
_exptl_absorpt_correction_T_max 0.4044
_exptl_absorpt_correction_T_min 0.0871
_exptl_absorpt_correction_type numerical
_exptl_absorpt_process_details 'face indexed (SADABS; Sheldrick, 2006)'
_exptl_crystal_colour black
_exptl_crystal_density_diffrn 6.739
_exptl_crystal_density_method 'not measured'
_exptl_crystal_description column
_exptl_crystal_F_000 890
_exptl_crystal_size_max 0.120
_exptl_crystal_size_mid 0.045
_exptl_crystal_size_min 0.021
_refine_diff_density_max 6.178
_refine_diff_density_min -6.560
_refine_diff_density_rms 0.685
_refine_ls_extinction_method none
_refine_ls_goodness_of_fit_ref 2.249
_refine_ls_matrix_type full
_refine_ls_number_parameters 22
_refine_ls_number_reflns 635
_refine_ls_number_restraints 0
_refine_ls_restrained_S_all 2.249
_refine_ls_R_factor_all 0.0485
_refine_ls_R_factor_gt 0.0435
_refine_ls_shift/su_max 0.000
_refine_ls_shift/su_mean 0.000
_refine_ls_structure_factor_coef Fsqd
_refine_ls_weighting_details
; calc
 [1.00000]/
   [\s^2^(Fo^2^)+(0.0299Fo^2^)^2^]
;
_refine_ls_weighting_scheme calc
_refine_ls_wR_factor_gt 0.1038
_refine_ls_wR_factor_ref 0.1043
_reflns_number_gt 574
_reflns_number_total 635
_reflns_threshold_expression >2sigma(I)
_cod_data_source_file ic1008895_si_001_1.cif
_cod_data_source_block CsNpSe
_cod_database_code 4316496

loop_
_symmetry_equiv_pos_as_xyz
'x, y, z'
'-x, -y, z'
'-x, y, -z'
'x, -y, -z'
'x+1/2, y+1/2, z+1/2'
'-x+1/2, -y+1/2, z+1/2'
'-x+1/2, y+1/2, -z+1/2'
'x+1/2, -y+1/2, -z+1/2'
'-x, -y, -z'
'x, y, -z'
'x, -y, z'
'-x, y, z'
'-x+1/2, -y+1/2, -z+1/2'
'x+1/2, y+1/2, -z+1/2'
'x+1/2, -y+1/2, z+1/2'
'-x+1/2, y+1/2, z+1/2'

loop_
_atom_site_label
_atom_site_type_symbol
_atom_site_fract_x
_atom_site_fract_y
_atom_site_fract_z
_atom_site_U_iso_or_equiv
_atom_site_adp_type
_atom_site_occupancy
_atom_site_symmetry_multiplicity
_atom_site_calc_flag
_atom_site_refinement_flags
_atom_site_disorder_assembly
_atom_site_disorder_group
Cs1 Cs 0.5000 0.0000 0.5000 0.084(2) Uani 0.732(8) 8 d SP . .
Cs2 Cs 0.0000 0.0000 0.0000 0.032(2) Uani 0.268(8) 8 d SP . .
Np1 Np 0.0000 0.0000 0.18647(3) 0.00900(18) Uani 1 4 d S . .
Se1 Se 0.5000 0.0000 0.27175(8) 0.0102(3) Uani 1 4 d S . .
Se2 Se 0.0000 0.2602(3) 0.38091(6) 0.0166(3) Uani 1 2 d S . .

loop_
_atom_site_aniso_label
_atom_site_aniso_U_11
_atom_site_aniso_U_22
_atom_site_aniso_U_33
_atom_site_aniso_U_23
_atom_site_aniso_U_13
_atom_site_aniso_U_12
Cs1 0.134(5) 0.094(4) 0.0246(18) 0.000 0.000 0.000
Cs2 0.048(5) 0.027(4) 0.021(4) 0.000 0.000 0.000
Np1 0.0055(3) 0.0062(3) 0.0154(3) 0.000 0.000 0.000
Se1 0.0078(7) 0.0073(6) 0.0156(8) 0.000 0.000 0.000
Se2 0.0072(5) 0.0258(6) 0.0169(6) 0.0022(5) 0.000 0.000

loop_
_atom_type_symbol
_atom_type_description
_atom_type_scat_dispersion_real
_atom_type_scat_dispersion_imag
_atom_type_scat_source
Se Se -0.0929 2.2259 'International Tables Vol C Tables 4.2.6.8 and 6.1.1.4'
Cs Cs -0.3680 2.1192 'International Tables Vol C Tables 4.2.6.8 and 6.1.1.4'
Np Np -11.4937 4.1493 'International Tables Vol C Tables 4.2.6.8 and 6.1.1.4'

loop_
_geom_angle_atom_site_label_1
_geom_angle_atom_site_label_2
_geom_angle_atom_site_label_3
_geom_angle
_geom_angle_site_symmetry_1
_geom_angle_site_symmetry_3
_geom_angle_publ_flag
Cs2 Cs1 Cs2 180.0 5 5_545 ?
Cs2 Cs1 Se2 67.68(2) 5 10_656 ?
Cs2 Cs1 Se2 112.32(2) 5_545 10_656 ?
Cs2 Cs1 Se2 112.32(2) 5 2 ?
Cs2 Cs1 Se2 67.68(2) 5_545 2 ?
Se2 Cs1 Se2 180.0 10_656 2 ?
Cs2 Cs1 Se2 112.32(2) 5 9_656 ?
Cs2 Cs1 Se2 67.68(2) 5_545 9_656 ?
Se2 Cs1 Se2 44.65(4) 10_656 9_656 ?
Se2 Cs1 Se2 135.35(4) 2 9_656 ?
Cs2 Cs1 Se2 67.68(2) 5 . ?
Cs2 Cs1 Se2 112.32(2) 5_545 . ?
Se2 Cs1 Se2 135.35(4) 10_656 . ?
Se2 Cs1 Se2 44.65(4) 2 . ?
Se2 Cs1 Se2 180.00(3) 9_656 . ?
Cs2 Cs1 Se2 67.68(2) 5 10_556 ?
Cs2 Cs1 Se2 112.32(2) 5_545 10_556 ?
Se2 Cs1 Se2 64.07(3) 10_656 10_556 ?
Se2 Cs1 Se2 115.93(3) 2 10_556 ?
Se2 Cs1 Se2 81.44(4) 9_656 10_556 ?
Se2 Cs1 Se2 98.56(4) . 10_556 ?
Cs2 Cs1 Se2 112.32(2) 5 2_655 ?
Cs2 Cs1 Se2 67.68(2) 5_545 2_655 ?
Se2 Cs1 Se2 115.93(3) 10_656 2_655 ?
Se2 Cs1 Se2 64.07(3) 2 2_655 ?
Se2 Cs1 Se2 98.56(4) 9_656 2_655 ?
Se2 Cs1 Se2 81.44(4) . 2_655 ?
Se2 Cs1 Se2 180.00(3) 10_556 2_655 ?
Cs2 Cs1 Se2 112.32(2) 5 9_556 ?
Cs2 Cs1 Se2 67.68(2) 5_545 9_556 ?
Se2 Cs1 Se2 81.44(4) 10_656 9_556 ?
Se2 Cs1 Se2 98.56(4) 2 9_556 ?
Se2 Cs1 Se2 64.07(3) 9_656 9_556 ?
Se2 Cs1 Se2 115.93(3) . 9_556 ?
Se2 Cs1 Se2 44.65(4) 10_556 9_556 ?
Se2 Cs1 Se2 135.35(4) 2_655 9_556 ?
Cs2 Cs1 Se2 67.68(2) 5 1_655 ?
Cs2 Cs1 Se2 112.32(2) 5_545 1_655 ?
Se2 Cs1 Se2 98.56(4) 10_656 1_655 ?
Se2 Cs1 Se2 81.44(4) 2 1_655 ?
Se2 Cs1 Se2 115.93(3) 9_656 1_655 ?
Se2 Cs1 Se2 64.07(3) . 1_655 ?
Se2 Cs1 Se2 135.35(4) 10_556 1_655 ?
Se2 Cs1 Se2 44.65(4) 2_655 1_655 ?
Se2 Cs1 Se2 180.0 9_556 1_655 ?
Cs2 Cs1 Cs1 90.0 5 1_455 ?
Cs2 Cs1 Cs1 90.0 5_545 1_455 ?
Se2 Cs1 Cs1 122.033(14) 10_656 1_455 ?
Se2 Cs1 Cs1 57.967(14) 2 1_455 ?
Se2 Cs1 Cs1 122.033(14) 9_656 1_455 ?
Se2 Cs1 Cs1 57.967(14) . 1_455 ?
Se2 Cs1 Cs1 57.967(14) 10_556 1_455 ?
Se2 Cs1 Cs1 122.033(14) 2_655 1_455 ?
Se2 Cs1 Cs1 57.967(14) 9_556 1_455 ?
Se2 Cs1 Cs1 122.033(14) 1_655 1_455 ?
Cs2 Cs1 Cs1 90.0 5 1_655 ?
Cs2 Cs1 Cs1 90.0 5_545 1_655 ?
Se2 Cs1 Cs1 57.967(14) 10_656 1_655 ?
Se2 Cs1 Cs1 122.033(14) 2 1_655 ?
Se2 Cs1 Cs1 57.967(14) 9_656 1_655 ?
Se2 Cs1 Cs1 122.033(14) . 1_655 ?
Se2 Cs1 Cs1 122.033(14) 10_556 1_655 ?
Se2 Cs1 Cs1 57.967(14) 2_655 1_655 ?
Se2 Cs1 Cs1 122.033(14) 9_556 1_655 ?
Se2 Cs1 Cs1 57.967(14) 1_655 1_655 ?
Cs1 Cs1 Cs1 180.0 1_455 1_655 ?
Cs1 Cs2 Cs1 180.0 5_454 5_444 ?
Cs1 Cs2 Se2 69.27(2) 5_454 13 ?
Cs1 Cs2 Se2 110.73(2) 5_444 13 ?
Cs1 Cs2 Se2 110.73(2) 5_454 5_444 ?
Cs1 Cs2 Se2 69.27(2) 5_444 5_444 ?
Se2 Cs2 Se2 180.00(3) 13 5_444 ?
Cs1 Cs2 Se2 110.73(2) 5_454 14_545 ?
Cs1 Cs2 Se2 69.27(2) 5_444 14_545 ?
Se2 Cs2 Se2 41.45(4) 13 14_545 ?
Se2 Cs2 Se2 138.55(4) 5_444 14_545 ?
Cs1 Cs2 Se2 69.27(2) 5_454 6_454 ?
Cs1 Cs2 Se2 110.73(2) 5_444 6_454 ?
Se2 Cs2 Se2 138.55(4) 13 6_454 ?
Se2 Cs2 Se2 41.45(4) 5_444 6_454 ?
Se2 Cs2 Se2 180.00(5) 14_545 6_454 ?
Cs1 Cs2 Se2 69.27(2) 5_454 13_455 ?
Cs1 Cs2 Se2 110.73(2) 5_444 13_455 ?
Se2 Cs2 Se2 64.86(3) 13 13_455 ?
Se2 Cs2 Se2 115.14(3) 5_444 13_455 ?
Se2 Cs2 Se2 79.96(4) 14_545 13_455 ?
Se2 Cs2 Se2 100.04(4) 6_454 13_455 ?
Cs1 Cs2 Se2 110.73(2) 5_454 5_544 ?
Cs1 Cs2 Se2 69.27(2) 5_444 5_544 ?
Se2 Cs2 Se2 115.14(3) 13 5_544 ?
Se2 Cs2 Se2 64.86(3) 5_444 5_544 ?
Se2 Cs2 Se2 100.04(4) 14_545 5_544 ?
Se2 Cs2 Se2 79.96(4) 6_454 5_544 ?
Se2 Cs2 Se2 180.00(3) 13_455 5_544 ?
Cs1 Cs2 Se2 110.73(2) 5_454 14_445 ?
Cs1 Cs2 Se2 69.27(2) 5_444 14_445 ?
Se2 Cs2 Se2 79.96(4) 13 14_445 ?
Se2 Cs2 Se2 100.04(4) 5_444 14_445 ?
Se2 Cs2 Se2 64.86(3) 14_545 14_445 ?
Se2 Cs2 Se2 115.14(3) 6_454 14_445 ?
Se2 Cs2 Se2 41.45(4) 13_455 14_445 ?
Se2 Cs2 Se2 138.55(4) 5_544 14_445 ?
Cs1 Cs2 Se2 69.27(2) 5_454 6_554 ?
Cs1 Cs2 Se2 110.73(2) 5_444 6_554 ?
Se2 Cs2 Se2 100.04(4) 13 6_554 ?
Se2 Cs2 Se2 79.96(4) 5_444 6_554 ?
Se2 Cs2 Se2 115.14(3) 14_545 6_554 ?
Se2 Cs2 Se2 64.86(3) 6_454 6_554 ?
Se2 Cs2 Se2 138.55(4) 13_455 6_554 ?
Se2 Cs2 Se2 41.45(4) 5_544 6_554 ?
Se2 Cs2 Se2 180.00(5) 14_445 6_554 ?
Cs1 Cs2 Cs2 90.0 5_454 1_455 ?
Cs1 Cs2 Cs2 90.0 5_444 1_455 ?
Se2 Cs2 Cs2 122.431(14) 13 1_455 ?
Se2 Cs2 Cs2 57.569(14) 5_444 1_455 ?
Se2 Cs2 Cs2 122.431(14) 14_545 1_455 ?
Se2 Cs2 Cs2 57.569(14) 6_454 1_455 ?
Se2 Cs2 Cs2 57.569(14) 13_455 1_455 ?
Se2 Cs2 Cs2 122.431(14) 5_544 1_455 ?
Se2 Cs2 Cs2 57.569(14) 14_445 1_455 ?
Se2 Cs2 Cs2 122.431(14) 6_554 1_455 ?
Cs1 Cs2 Cs2 90.0 5_454 1_655 ?
Cs1 Cs2 Cs2 90.0 5_444 1_655 ?
Se2 Cs2 Cs2 57.569(14) 13 1_655 ?
Se2 Cs2 Cs2 122.431(14) 5_444 1_655 ?
Se2 Cs2 Cs2 57.569(14) 14_545 1_655 ?
Se2 Cs2 Cs2 122.431(14) 6_454 1_655 ?
Se2 Cs2 Cs2 122.431(14) 13_455 1_655 ?
Se2 Cs2 Cs2 57.569(14) 5_544 1_655 ?
Se2 Cs2 Cs2 122.431(14) 14_445 1_655 ?
Se2 Cs2 Cs2 57.569(14) 6_554 1_655 ?
Cs2 Cs2 Cs2 180.0 1_455 1_655 ?
Se1 Np1 Se1 88.69(6) . 1_455 y
Se1 Np1 Se2 152.08(3) . 14_445 y
Se1 Np1 Se2 85.20(4) 1_455 14_445 ?
Se1 Np1 Se2 152.08(3) . 13_455 ?
Se1 Np1 Se2 85.20(4) 1_455 13_455 ?
Se2 Np1 Se2 54.33(6) 14_445 13_455 y
Se1 Np1 Se2 85.20(4) . 13 ?
Se1 Np1 Se2 152.08(3) 1_455 13 ?
Se2 Np1 Se2 111.98(6) 14_445 13 ?
Se2 Np1 Se2 87.56(4) 13_455 13 ?
Se1 Np1 Se2 85.20(4) . 14_545 ?
Se1 Np1 Se2 152.08(3) 1_455 14_545 ?
Se2 Np1 Se2 87.56(4) 14_445 14_545 ?
Se2 Np1 Se2 111.98(6) 13_455 14_545 ?
Se2 Np1 Se2 54.33(6) 13 14_545 ?
Se1 Np1 Se1 75.83(2) . 13 ?
Se1 Np1 Se1 75.83(2) 1_455 13 ?
Se2 Np1 Se1 128.35(3) 14_445 13 ?
Se2 Np1 Se1 76.26(4) 13_455 13 ?
Se2 Np1 Se1 76.26(4) 13 13 ?
Se2 Np1 Se1 128.35(3) 14_545 13 ?
Se1 Np1 Se1 75.83(2) . 13_545 ?
Se1 Np1 Se1 75.83(2) 1_455 13_545 ?
Se2 Np1 Se1 76.26(4) 14_445 13_545 ?
Se2 Np1 Se1 128.35(3) 13_455 13_545 ?
Se2 Np1 Se1 128.35(3) 13 13_545 ?
Se2 Np1 Se1 76.26(4) 14_545 13_545 ?
Se1 Np1 Se1 139.97(7) 13 13_545 ?
Se1 Np1 Np1 45.66(3) . 1_655 ?
Se1 Np1 Np1 134.34(3) 1_455 1_655 ?
Se2 Np1 Np1 133.78(2) 14_445 1_655 ?
Se2 Np1 Np1 133.78(2) 13_455 1_655 ?
Se2 Np1 Np1 46.22(2) 13 1_655 ?
Se2 Np1 Np1 46.22(2) 14_545 1_655 ?
Se1 Np1 Np1 90.0 13 1_655 ?
Se1 Np1 Np1 90.0 13_545 1_655 ?
Se1 Np1 Np1 134.34(3) . 1_455 ?
Se1 Np1 Np1 45.66(3) 1_455 1_455 ?
Se2 Np1 Np1 46.22(2) 14_445 1_455 ?
Se2 Np1 Np1 46.22(2) 13_455 1_455 ?
Se2 Np1 Np1 133.78(2) 13 1_455 ?
Se2 Np1 Np1 133.78(2) 14_545 1_455 ?
Se1 Np1 Np1 90.0 13 1_455 ?
Se1 Np1 Np1 90.0 13_545 1_455 ?
Np1 Np1 Np1 180.00(2) 1_655 1_455 ?
Se1 Np1 Cs2 135.66(3) . . ?
Se1 Np1 Cs2 135.66(3) 1_455 . ?
Se2 Np1 Cs2 55.99(3) 14_445 . ?
Se2 Np1 Cs2 55.99(3) 13_455 . ?
Se2 Np1 Cs2 55.99(3) 13 . ?
Se2 Np1 Cs2 55.99(3) 14_545 . ?
Se1 Np1 Cs2 110.01(4) 13 . ?
Se1 Np1 Cs2 110.01(4) 13_545 . ?
Np1 Np1 Cs2 90.0 1_655 . ?
Np1 Np1 Cs2 90.0 1_455 . ?
Np1 Se1 Np1 88.69(6) . 1_655 ?
Np1 Se1 Np1 104.17(2) . 13 ?
Np1 Se1 Np1 104.17(2) 1_655 13 ?
Np1 Se1 Np1 104.17(2) . 13_545 ?
Np1 Se1 Np1 104.17(2) 1_655 13_545 ?
Np1 Se1 Np1 139.97(7) 13 13_545 ?
Se2 Se2 Se2 180.00(6) 2_565 2 ?
Se2 Se2 Np1 62.83(3) 2_565 13_455 ?
Se2 Se2 Np1 117.17(3) 2 13_455 ?
Se2 Se2 Np1 62.83(3) 2_565 13 ?
Se2 Se2 Np1 117.17(3) 2 13 ?
Np1 Se2 Np1 87.56(4) 13_455 13 ?
Se2 Se2 Cs2 69.27(2) 2_565 5 ?
Se2 Se2 Cs2 110.73(2) 2 5 ?
Np1 Se2 Cs2 129.65(5) 13_455 5 ?
Np1 Se2 Cs2 84.03(3) 13 5 ?
Se2 Se2 Cs2 69.27(2) 2_565 5_455 ?
Se2 Se2 Cs2 110.73(2) 2 5_455 ?
Np1 Se2 Cs2 84.03(3) 13_455 5_455 ?
Np1 Se2 Cs2 129.65(5) 13 5_455 ?
Cs2 Se2 Cs2 64.86(3) 5 5_455 ?
Se2 Se2 Cs1 112.32(2) 2_565 . ?
Se2 Se2 Cs1 67.68(2) 2 . ?
Np1 Se2 Cs1 164.64(4) 13_455 . ?
Np1 Se2 Cs1 103.32(2) 13 . ?
Cs2 Se2 Cs1 43.048(17) 5 . ?
Cs2 Se2 Cs1 80.68(3) 5_455 . ?
Se2 Se2 Cs1 112.32(2) 2_565 1_455 ?
Se2 Se2 Cs1 67.68(2) 2 1_455 ?
Np1 Se2 Cs1 103.32(2) 13_455 1_455 ?
Np1 Se2 Cs1 164.64(4) 13 1_455 ?
Cs2 Se2 Cs1 80.68(3) 5 1_455 ?
Cs2 Se2 Cs1 43.048(17) 5_455 1_455 ?
Cs1 Se2 Cs1 64.07(3) . 1_455 ?

loop_
_geom_bond_atom_site_label_1
_geom_bond_atom_site_label_2
_geom_bond_distance
_geom_bond_site_symmetry_2
_geom_bond_publ_flag
Cs1 Cs2 2.7594(6) 5 ?
Cs1 Cs2 2.7594(6) 5_545 ?
Cs1 Se2 3.7807(13) 10_656 y
Cs1 Se2 3.7807(13) 2 ?
Cs1 Se2 3.7807(13) 9_656 ?
Cs1 Se2 3.7807(13) . ?
Cs1 Se2 3.7807(13) 10_556 ?
Cs1 Se2 3.7807(13) 2_655 ?
Cs1 Se2 3.7807(13) 9_556 ?
Cs1 Se2 3.7807(13) 1_655 ?
Cs1 Cs1 4.0107(10) 1_455 ?
Cs1 Cs1 4.0107(10) 1_655 ?
Cs2 Cs1 2.7594(6) 5_454 ?
Cs2 Cs1 2.7594(6) 5_444 ?
Cs2 Se2 3.7394(13) 13 y
Cs2 Se2 3.7394(13) 5_444 ?
Cs2 Se2 3.7394(13) 14_545 ?
Cs2 Se2 3.7394(13) 6_454 ?
Cs2 Se2 3.7394(13) 13_455 ?
Cs2 Se2 3.7394(13) 5_544 ?
Cs2 Se2 3.7394(13) 14_445 ?
Cs2 Se2 3.7394(13) 6_554 ?
Cs2 Cs2 4.0107(10) 1_455 ?
Cs2 Cs2 4.0107(10) 1_655 ?
Np1 Se1 2.8690(15) . y
Np1 Se1 2.8690(15) 1_455 ?
Np1 Se2 2.8984(12) 14_445 y
Np1 Se2 2.8984(12) 13_455 ?
Np1 Se2 2.8984(12) 13 ?
Np1 Se2 2.8984(12) 14_545 ?
Np1 Se1 2.9367(9) 13 y
Np1 Se1 2.9367(9) 13_545 ?
Np1 Np1 4.0107(10) 1_655 ?
Np1 Np1 4.0107(10) 1_455 ?
Se1 Np1 2.8690(15) 1_655 ?
Se1 Np1 2.9367(9) 13 ?
Se1 Np1 2.9367(9) 13_545 ?
Se2 Se2 2.647(3) 2_565 y
Se2 Se2 2.872(3) 2 y
Se2 Np1 2.8984(12) 13_455 ?
Se2 Np1 2.8984(12) 13 ?
Se2 Cs2 3.7394(13) 5 ?
Se2 Cs2 3.7394(13) 5_455 ?
Se2 Cs1 3.7807(13) 1_455 ?
